data_7056633
loop_
_publ_author_name
'do Nascimento Neto, Jos\'e Ant\^onio'
'da Silva, Cameron Capeletti'
'Ribeiro, Leandro'
'Vasconcelos, G\'essica Adriana'
'Gontijo Vaz, Boniek'
'Ferreira, Vinicius Sousa'
'Queiroz J\'unior, Luiz Keng'
'Maia, Lauro J. Q.'
'Sarotti, Ariel Marcelo'
'Martins, Felipe Terra'

_publ_section_title
;
 Probing the Competition between Acetate and 2,2&#x2019;-Bipyridine
 Ligands to Bind to d-Block 12 Group Metals: Molecular and Structural
 Diversity towards High-Efficiency Luminescent Materials
;
_journal_name_full 'New J. Chem.'
_journal_paper_doi 10.1039/C7NJ02393F
_journal_year 2017
_chemical_formula_moiety 'C14 H14 Hg N2 O4, H2 O'
_chemical_formula_sum 'C14 H16 Hg N2 O5'
_chemical_formula_weight 492.88
_space_group_crystal_system monoclinic
_space_group_IT_number 14
_space_group_name_Hall '-P 2ybc'
_space_group_name_H-M_alt 'P 1 21/c 1'
_symmetry_space_group_name_Hall '-P 2ybc'
_symmetry_space_group_name_H-M 'P 1 21/c 1'
_atom_sites_solution_hydrogens mixed
_audit_update_record
;
2017-03-16 deposited with the CCDC.
2017-09-26 downloaded from the CCDC.
;
_cell_angle_alpha 90
_cell_angle_beta 108.023(4)
_cell_angle_gamma 90
_cell_formula_units_Z 4
_cell_length_a 10.255(2)
_cell_length_b 12.619(2)
_cell_length_c 13.064(2)
_cell_measurement_reflns_used 1702
_cell_measurement_temperature 296(2)
_cell_measurement_theta_max 20.15
_cell_measurement_theta_min 2.30
_cell_volume 1607.6(5)
_computing_structure_refinement 'SHELXL-2014 (Sheldrick, 2014)'
_diffrn_ambient_temperature 296(2)
_diffrn_measured_fraction_theta_full 0.991
_diffrn_measured_fraction_theta_max 0.989
_diffrn_measurement_device_type 'Bruker APEX-II CCD'
_diffrn_measurement_method '\f and \w scans'
_diffrn_radiation_type MoK\a
_diffrn_radiation_wavelength 0.71073
_diffrn_reflns_av_R_equivalents 0.0483
_diffrn_reflns_Laue_measured_fraction_full 0.991
_diffrn_reflns_Laue_measured_fraction_max 0.989
_diffrn_reflns_limit_h_max 12
_diffrn_reflns_limit_h_min -11
_diffrn_reflns_limit_k_max 15
_diffrn_reflns_limit_k_min -12
_diffrn_reflns_limit_l_max 10
_diffrn_reflns_limit_l_min -15
_diffrn_reflns_number 7450
_diffrn_reflns_point_group_measured_fraction_full 0.991
_diffrn_reflns_point_group_measured_fraction_max 0.989
_diffrn_reflns_theta_full 25
_diffrn_reflns_theta_max 25.367
_diffrn_reflns_theta_min 2.301
_exptl_absorpt_coefficient_mu 9.598
_exptl_absorpt_correction_T_max 0.745
_exptl_absorpt_correction_T_min 0.531
_exptl_absorpt_correction_type multi-scan
_exptl_absorpt_process_details
;
Sheldrick, G. M.: SADABS --- Bruker AXS area detector scaling and absorption,
version 2008/1, University of G\"ottingen, Germany 2008
;
_exptl_crystal_density_diffrn 2.036
_exptl_crystal_description needle
_exptl_crystal_F_000 936
_exptl_crystal_size_max 0.25
_exptl_crystal_size_mid 0.12
_exptl_crystal_size_min 0.07
_refine_diff_density_max 0.973
_refine_diff_density_min -0.905
_refine_diff_density_rms 0.137
_refine_ls_extinction_method none
_refine_ls_goodness_of_fit_ref 0.948
_refine_ls_hydrogen_treatment constr
_refine_ls_matrix_type full
_refine_ls_number_parameters 199
_refine_ls_number_reflns 2919
_refine_ls_number_restraints 0
_refine_ls_restrained_S_all 0.948
_refine_ls_R_factor_all 0.0839
_refine_ls_R_factor_gt 0.0411
_refine_ls_shift/su_max 0
_refine_ls_shift/su_mean 0
_refine_ls_structure_factor_coef Fsqd
_refine_ls_weighting_details 'w=1/[\s^2^(Fo^2^)+(0.0373P)^2^] where P=(Fo^2^+2Fc^2^)/3'
_refine_ls_weighting_scheme calc
_refine_ls_wR_factor_gt 0.0778
_refine_ls_wR_factor_ref 0.0917
_reflns_number_gt 1830
_reflns_number_total 2919
_reflns_threshold_expression 'I > 2\s(I)'
_cod_data_source_file c7nj02393f2.cif
_cod_data_source_block 'global_CCDC4'
_cod_original_cell_volume 1607.7(5)
_cod_database_code 7056633

loop_
_space_group_symop_operation_xyz
'x, y, z'
'-x, y+1/2, -z+1/2'
'-x, -y, -z'
'x, -y-1/2, z-1/2'

loop_
_atom_site_label
_atom_site_type_symbol
_atom_site_fract_x
_atom_site_fract_y
_atom_site_fract_z
_atom_site_U_iso_or_equiv
_atom_site_adp_type
_atom_site_occupancy
_atom_site_calc_flag
Hg1 Hg 0.33923(4) 0.22901(3) 0.99347(3) 0.05811(16) Uani 1 d
O1W O 0.9897(8) 0.3095(7) 1.1800(6) 0.123(3) Uani 1 d
H11W H 1.0433 0.2579 1.2341 0.185 Uiso 1 d
H21W H 0.9934 0.2892 1.1075 0.185 Uiso 1 d
O1 O 0.4996(6) 0.3380(4) 1.0834(4) 0.0594(16) Uani 1 d
O4 O 0.1407(6) 0.3283(5) 1.0314(5) 0.0709(18) Uani 1 d
O3 O 0.1451(6) 0.3048(5) 0.8672(4) 0.0639(16) Uani 1 d
O2 O 0.5338(8) 0.3142(6) 0.9280(6) 0.090(2) Uani 1 d
N1 N 0.3564(6) 0.0820(5) 0.8906(5) 0.0466(16) Uani 1 d
C11 C 0.5658(9) 0.3568(6) 1.0165(8) 0.050(2) Uani 1 d
C12 C 0.6803(9) 0.4336(7) 1.0511(7) 0.070(3) Uani 1 d
H12A H 0.6891 0.458 1.1226 0.105 Uiso 1 calc
H12B H 0.764 0.3999 1.0506 0.105 Uiso 1 calc
H12C H 0.662 0.4928 1.0026 0.105 Uiso 1 calc
N2 N 0.2550(7) 0.0813(5) 1.0581(5) 0.0500(17) Uani 1 d
C10 C 0.1994(9) 0.0871(7) 1.1398(6) 0.062(3) Uani 1 d
H10 H 0.204 0.1507 1.1768 0.074 Uiso 1 calc
C9 C 0.1372(10) 0.0018(8) 1.1687(7) 0.074(3) Uani 1 d
H9 H 0.1014 0.0066 1.2259 0.088 Uiso 1 calc
C8 C 0.1279(12) -0.0902(8) 1.1128(8) 0.089(4) Uani 1 d
H8 H 0.0827 -0.1483 1.1296 0.106 Uiso 1 calc
C7 C 0.1861(10) -0.0966(7) 1.0312(7) 0.072(3) Uani 1 d
H7 H 0.183 -0.16 0.9942 0.086 Uiso 1 calc
C6 C 0.2494(8) -0.0082(6) 1.0041(6) 0.044(2) Uani 1 d
C5 C 0.3148(8) -0.0105(7) 0.9169(6) 0.043(2) Uani 1 d
C1 C 0.4151(9) 0.0872(8) 0.8116(6) 0.066(3) Uani 1 d
H1 H 0.4448 0.1522 0.7939 0.079 Uiso 1 calc
C2 C 0.4315(9) -0.0017(8) 0.7573(6) 0.064(3) Uani 1 d
H2 H 0.4725 0.0023 0.703 0.077 Uiso 1 calc
C3 C 0.3866(9) -0.0970(8) 0.7841(7) 0.060(2) Uani 1 d
H3 H 0.3947 -0.158 0.7466 0.072 Uiso 1 calc
C4 C 0.3299(9) -0.1024(7) 0.8658(7) 0.059(2) Uani 1 d
H4 H 0.3021 -0.167 0.8863 0.07 Uiso 1 calc
C13 C 0.0877(9) 0.3385(7) 0.9328(8) 0.055(2) Uani 1 d
C14 C -0.0466(10) 0.3947(8) 0.8887(8) 0.085(3) Uani 1 d
H14A H -0.0727 0.3956 0.8115 0.127 Uiso 1 calc
H14B H -0.1155 0.3585 0.9111 0.127 Uiso 1 calc
H14C H -0.0378 0.4662 0.9153 0.127 Uiso 1 calc

loop_
_atom_site_aniso_label
_atom_site_aniso_U_11
_atom_site_aniso_U_22
_atom_site_aniso_U_33
_atom_site_aniso_U_23
_atom_site_aniso_U_13
_atom_site_aniso_U_12
Hg1 0.0676(3) 0.0449(2) 0.0697(3) -0.00463(19) 0.0329(2) -0.00616(18)
O1W 0.139(7) 0.170(8) 0.083(5) 0.056(5) 0.067(5) 0.083(6)
O1 0.074(4) 0.058(4) 0.052(4) -0.006(3) 0.028(3) -0.010(3)
O4 0.094(5) 0.075(5) 0.051(4) 0.010(4) 0.034(4) 0.016(4)
O3 0.073(4) 0.075(4) 0.048(4) -0.009(3) 0.025(3) 0.002(3)
O2 0.144(7) 0.074(5) 0.068(5) -0.018(4) 0.056(5) -0.039(5)
N1 0.052(4) 0.043(4) 0.053(4) -0.001(3) 0.029(4) -0.002(3)
C11 0.056(6) 0.034(5) 0.062(6) -0.001(5) 0.022(5) 0.002(4)
C12 0.067(7) 0.072(7) 0.077(6) 0.008(5) 0.031(5) -0.001(5)
N2 0.061(5) 0.049(4) 0.047(4) 0.003(4) 0.026(4) 0.002(3)
C10 0.093(8) 0.064(6) 0.039(5) -0.005(5) 0.036(5) 0.007(5)
C9 0.096(8) 0.083(8) 0.056(6) 0.011(6) 0.043(6) 0.005(6)
C8 0.146(11) 0.061(7) 0.091(8) -0.008(6) 0.084(8) -0.019(7)
C7 0.100(8) 0.055(6) 0.081(7) -0.007(5) 0.058(6) -0.017(5)
C6 0.057(6) 0.042(5) 0.035(5) 0.004(4) 0.017(4) 0.007(4)
C5 0.045(5) 0.047(5) 0.032(5) 0.002(4) 0.004(4) 0.004(4)
C1 0.096(8) 0.064(7) 0.049(6) 0.003(5) 0.041(6) -0.002(5)
C2 0.070(7) 0.092(8) 0.036(5) 0.003(5) 0.026(5) 0.002(6)
C3 0.064(6) 0.066(7) 0.053(5) -0.011(5) 0.021(5) 0.017(5)
C4 0.069(6) 0.053(6) 0.059(6) 0.006(5) 0.028(5) 0.009(5)
C13 0.066(7) 0.047(6) 0.054(6) -0.003(5) 0.024(5) -0.008(4)
C14 0.073(8) 0.092(8) 0.082(7) 0.007(6) 0.016(6) 0.026(6)

loop_
_atom_type_symbol
_atom_type_description
_atom_type_scat_dispersion_real
_atom_type_scat_dispersion_imag
_atom_type_scat_source
C C 0.0033 0.0016 'International Tables Vol C Tables 4.2.6.8 and 6.1.1.4'
H H 0 0 'International Tables Vol C Tables 4.2.6.8 and 6.1.1.4'
N N 0.0061 0.0033 'International Tables Vol C Tables 4.2.6.8 and 6.1.1.4'
O O 0.0106 0.006 'International Tables Vol C Tables 4.2.6.8 and 6.1.1.4'
Hg Hg -2.3894 9.2266 'International Tables Vol C Tables 4.2.6.8 and 6.1.1.4'

loop_
_geom_angle_atom_site_label_1
_geom_angle_atom_site_label_2
_geom_angle_atom_site_label_3
_geom_angle
O1 Hg1 N2 127.8(2)
O1 Hg1 N1 129.2(2)
N2 Hg1 N1 70.9(2)
O1 Hg1 O3 116.9(2)
N2 Hg1 O3 104.6(2)
N1 Hg1 O3 96.7(2)
O1 Hg1 O4 95.7(2)
N2 Hg1 O4 85.1(2)
N1 Hg1 O4 134.9(2)
O3 Hg1 O4 52.34(18)
O1 Hg1 O2 53.0(2)
N2 Hg1 O2 148.4(2)
N1 Hg1 O2 86.4(2)
O3 Hg1 O2 99.7(2)
O4 Hg1 O2 126.2(2)
O1 Hg1 C11 26.9(2)
N2 Hg1 C11 145.4(2)
N1 Hg1 C11 108.4(2)
O3 Hg1 C11 109.8(2)
O4 Hg1 C11 112.6(2)
O2 Hg1 C11 26.1(2)
H11W O1W H21W 109.5
C11 O1 Hg1 102.6(5)
C13 O4 Hg1 88.2(5)
C13 O3 Hg1 97.6(5)
C11 O2 Hg1 83.1(5)
C5 N1 C1 119.8(7)
C5 N1 Hg1 117.7(5)
C1 N1 Hg1 122.3(6)
O2 C11 O1 121.2(8)
O2 C11 C12 122.0(8)
O1 C11 C12 116.7(8)
O2 C11 Hg1 70.8(5)
O1 C11 Hg1 50.4(4)
C12 C11 Hg1 167.0(7)
C11 C12 H12A 109.5
C11 C12 H12B 109.5
H12A C12 H12B 109.5
C11 C12 H12C 109.5
H12A C12 H12C 109.5
H12B C12 H12C 109.5
C6 N2 C10 120.4(7)
C6 N2 Hg1 116.8(5)
C10 N2 Hg1 122.4(6)
N2 C10 C9 121.4(8)
N2 C10 H10 119.3
C9 C10 H10 119.3
C8 C9 C10 119.1(8)
C8 C9 H9 120.5
C10 C9 H9 120.5
C9 C8 C7 119.5(9)
C9 C8 H8 120.3
C7 C8 H8 120.3
C8 C7 C6 119.9(9)
C8 C7 H7 120
C6 C7 H7 120
N2 C6 C7 119.7(7)
N2 C6 C5 118.0(7)
C7 C6 C5 122.3(7)
N1 C5 C4 121.7(7)
N1 C5 C6 116.0(7)
C4 C5 C6 122.3(7)
N1 C1 C2 121.0(8)
N1 C1 H1 119.5
C2 C1 H1 119.5
C1 C2 C3 118.8(8)
C1 C2 H2 120.6
C3 C2 H2 120.6
C4 C3 C2 120.1(8)
C4 C3 H3 120
C2 C3 H3 120
C3 C4 C5 118.5(8)
C3 C4 H4 120.7
C5 C4 H4 120.7
O4 C13 O3 121.8(8)
O4 C13 C14 120.3(8)
O3 C13 C14 117.9(9)
C13 C14 H14A 109.5
C13 C14 H14B 109.5
H14A C14 H14B 109.5
C13 C14 H14C 109.5
H14A C14 H14C 109.5
H14B C14 H14C 109.5

loop_
_geom_bond_atom_site_label_1
_geom_bond_atom_site_label_2
_geom_bond_distance
Hg1 O1 2.186(5)
Hg1 N2 2.321(6)
Hg1 N1 2.329(6)
Hg1 O3 2.360(6)
Hg1 O4 2.566(6)
Hg1 O2 2.632(6)
Hg1 C11 2.767(9)
O1W H11W 0.9927
O1W H21W 0.9935
O1 C11 1.283(9)
O4 C13 1.241(9)
O3 C13 1.255(9)
O2 C11 1.224(9)
N1 C5 1.324(9)
N1 C1 1.347(9)
C11 C12 1.482(11)
C12 H12A 0.96
C12 H12B 0.96
C12 H12C 0.96
N2 C6 1.323(9)
N2 C10 1.358(9)
C10 C9 1.363(12)
C10 H10 0.93
C9 C8 1.359(12)
C9 H9 0.93
C8 C7 1.376(10)
C8 H8 0.93
C7 C6 1.391(11)
C7 H7 0.93
C6 C5 1.491(10)
C5 C4 1.370(10)
C1 C2 1.365(11)
C1 H1 0.93
C2 C3 1.372(12)
C2 H2 0.93
C3 C4 1.366(10)
C3 H3 0.93
C4 H4 0.93
C13 C14 1.497(12)
C14 H14A 0.96
C14 H14B 0.96
C14 H14C 0.96

loop_
_geom_hbond_atom_site_label_D
_geom_hbond_atom_site_label_H
_geom_hbond_atom_site_label_A
_geom_hbond_distance_DH
_geom_hbond_distance_HA
_geom_hbond_distance_DA
_geom_hbond_angle_DHA
_geom_hbond_site_symmetry_A
O1W H11W O3 0.99 1.9 2.862(9) 161.9 4_666
O1W H21W O4 0.99 2.11 2.843(8) 129.3 1_655
C2 H2 O1 0.93 2.62 3.301(10) 130.8 4_565

loop_
_geom_torsion_atom_site_label_1
_geom_torsion_atom_site_label_2
_geom_torsion_atom_site_label_3
_geom_torsion_atom_site_label_4
_geom_torsion
Hg1 O2 C11 O1 1.4(8)
Hg1 O2 C11 C12 -177.5(8)
Hg1 O1 C11 O2 -1.7(10)
Hg1 O1 C11 C12 177.3(6)
C6 N2 C10 C9 0.2(13)
Hg1 N2 C10 C9 172.7(7)
N2 C10 C9 C8 -1.5(15)
C10 C9 C8 C7 2.5(16)
C9 C8 C7 C6 -2.2(16)
C10 N2 C6 C7 0.0(12)
Hg1 N2 C6 C7 -172.9(7)
C10 N2 C6 C5 -178.7(7)
Hg1 N2 C6 C5 8.4(9)
C8 C7 C6 N2 1.0(14)
C8 C7 C6 C5 179.6(9)
C1 N1 C5 C4 0.1(12)
Hg1 N1 C5 C4 -175.4(6)
C1 N1 C5 C6 -179.2(7)
Hg1 N1 C5 C6 5.4(8)
N2 C6 C5 N1 -9.3(10)
C7 C6 C5 N1 172.0(8)
N2 C6 C5 C4 171.5(8)
C7 C6 C5 C4 -7.2(12)
C5 N1 C1 C2 0.6(13)
Hg1 N1 C1 C2 175.8(6)
N1 C1 C2 C3 0.3(13)
C1 C2 C3 C4 -1.7(13)
C2 C3 C4 C5 2.3(13)
N1 C5 C4 C3 -1.5(12)
C6 C5 C4 C3 177.7(8)
Hg1 O4 C13 O3 -1.9(8)
Hg1 O4 C13 C14 179.7(8)
Hg1 O3 C13 O4 2.0(9)
Hg1 O3 C13 C14 -179.5(7)
